data_2312305
loop_
_publ_author_name
'Timakova, Evgeniya V.'
'Afonina, Liubov I.'
'Drebushchak, Tatiana N.'
'Zakharov, Boris A.'

_publ_section_title
;
 Two new bismuth salts with succinic acid: synthesis, structural,
 spectroscopic and thermal characterization.
;
_journal_coeditor_code FP3093
_journal_issue 10
_journal_name_full 'Acta crystallographica. Section C, Structural chemistry'
_journal_paper_doi 10.1107/S2053229623008124
_journal_volume 79
_journal_year 2023
_chemical_formula_iupac '[Bi (C4 H4 O4)1.5 (H2 O)2], H2 O'
_chemical_formula_moiety 'C6 H10 Bi O8, H2 O'
_chemical_formula_sum 'C6 H12 Bi O9'
_chemical_formula_weight 437.14
_chemical_name_common 'Bismuth succinate hydrate'
_chemical_name_systematic
'Poly[[diaqua(\m~3~-butane-1,4-dicarboxylato)hemi(\m-butane-1,4-dicarboxylato)bismuth] monohydrate]'
_space_group_crystal_system triclinic
_space_group_IT_number 2
_space_group_name_Hall '-P 1'
_space_group_name_H-M_alt 'P -1'
_atom_sites_solution_hydrogens mixed
_audit_creation_method SHELXL-2018/3
_cell_angle_alpha 102.414(4)
_cell_angle_beta 93.100(4)
_cell_angle_gamma 115.838(5)
_cell_formula_units_Z 2
_cell_length_a 7.6518(4)
_cell_length_b 8.2376(4)
_cell_length_c 9.6402(4)
_cell_measurement_reflns_used 4402
_cell_measurement_temperature 294(2)
_cell_measurement_theta_max 27.9380
_cell_measurement_theta_min 2.1810
_cell_volume 526.51(5)
_computing_cell_refinement
;
CrysAlis PRO (Agilent, 2014)
;
_computing_data_collection
;
CrysAlis PRO (Agilent, 2014)
;
_computing_data_reduction
;
CrysAlis PRO (Agilent, 2014)
;
_computing_molecular_graphics
;
Mercury (Macrae <i>et al.</i>,  2020)
;
_computing_publication_material
;
Mercury (Macrae <i>et al.</i>,  2020) and WinGX (Farrugia, 2012)
;
_computing_structure_refinement
;
SHELXL2018 (Sheldrick, 2015b)
;
_computing_structure_solution
;
SHELXT (Sheldrick, 2015a)
;
_diffrn_ambient_temperature 294(2)
_diffrn_detector 'CCD plate'
_diffrn_detector_area_resol_mean 10.3457
_diffrn_measured_fraction_theta_full 1.000
_diffrn_measured_fraction_theta_max 0.932
_diffrn_measurement_device 'four-circle diffractometer'
_diffrn_measurement_device_type 'Agilent Xcalibur Gemini ultra diffractometer with a Ruby detector'
_diffrn_measurement_method '\w scans'
_diffrn_radiation_type MoK\a
_diffrn_radiation_wavelength 0.71073
_diffrn_reflns_av_R_equivalents 0.0495
_diffrn_reflns_av_unetI/netI 0.0577
_diffrn_reflns_limit_h_max 10
_diffrn_reflns_limit_h_min -10
_diffrn_reflns_limit_k_max 10
_diffrn_reflns_limit_k_min -10
_diffrn_reflns_limit_l_max 12
_diffrn_reflns_limit_l_min -12
_diffrn_reflns_number 6951
_diffrn_reflns_theta_full 25.242
_diffrn_reflns_theta_max 28.214
_diffrn_reflns_theta_min 2.194
_diffrn_source 'Enhance (Mo) X-ray Source'
_exptl_absorpt_coefficient_mu 16.778
_exptl_absorpt_correction_T_max 1.00000
_exptl_absorpt_correction_T_min 0.13944
_exptl_absorpt_correction_type multi-scan
_exptl_absorpt_process_details
;
(CrysAlis PRO; Agilent, 2014)
;
_exptl_crystal_colour colourless
_exptl_crystal_density_diffrn 2.757
_exptl_crystal_description prism
_exptl_crystal_F_000 406
_exptl_crystal_size_max 0.250
_exptl_crystal_size_mid 0.250
_exptl_crystal_size_min 0.050
_refine_diff_density_max 1.612
_refine_diff_density_min -1.546
_refine_ls_extinction_method none
_refine_ls_goodness_of_fit_ref 1.010
_refine_ls_hydrogen_treatment mixed
_refine_ls_matrix_type full
_refine_ls_number_parameters 163
_refine_ls_number_reflns 2409
_refine_ls_number_restraints 9
_refine_ls_restrained_S_all 1.008
_refine_ls_R_factor_all 0.0341
_refine_ls_R_factor_gt 0.0291
_refine_ls_shift/su_max 0.000
_refine_ls_shift/su_mean 0.000
_refine_ls_structure_factor_coef Fsqd
_refine_ls_weighting_details 'w=1/[\s^2^(Fo^2^)+(0.0233P)^2^] where P=(Fo^2^+2Fc^2^)/3'
_refine_ls_weighting_scheme calc
_refine_ls_wR_factor_gt 0.0586
_refine_ls_wR_factor_ref 0.0614
_reflns_number_gt 2198
_reflns_number_total 2409
_reflns_threshold_expression 'I > 2\s(I)'
_cod_data_source_file fp3093sup1.cif
_cod_data_source_block 1
_cod_database_code 2312305
_shelx_space_group_comment
;
The symmetry employed for this shelxl refinement is uniquely defined
by the following loop, which should always be used as a source of
symmetry information in preference to the above space-group names.
They are only intended as comments.
;
_shelx_estimated_absorpt_t_min 0.102
_shelx_estimated_absorpt_t_max 0.488

loop_
_space_group_symop_operation_xyz
'x, y, z'
'-x, -y, -z'

loop_
_atom_site_type_symbol
_atom_site_label
_atom_site_fract_x
_atom_site_fract_y
_atom_site_fract_z
_atom_site_U_iso_or_equiv
_atom_site_adp_type
_atom_site_calc_flag
_atom_site_occupancy
_atom_site_disorder_assembly
_atom_site_disorder_group
Bi Bi1 0.41014(3) 0.66131(3) 0.16942(2) 0.01606(8) Uani d 1 . .
O O7W 0.2853(6) 0.6835(6) -0.0773(5) 0.0242(10) Uani d 1 . .
H H7A 0.1622(17) 0.638(8) -0.095(8) 0.036 Uiso d 1 . .
H H7B 0.327(7) 0.766(7) -0.122(7) 0.036 Uiso d 1 . .
O O3 0.7295(6) 1.3719(6) 0.6176(5) 0.0248(10) Uani d 1 . .
O O5 0.0924(6) 0.3731(6) 0.0914(5) 0.0263(11) Uani d 1 . .
O O4 0.8077(7) 1.2187(6) 0.7469(5) 0.0289(11) Uani d 1 . .
O O2 0.5997(6) 1.0149(6) 0.1850(5) 0.0281(11) Uani d 1 . .
O O8W 0.5542(7) 0.4970(6) 0.2786(6) 0.0306(11) Uani d 1 . .
H H8A 0.485(9) 0.410(6) 0.315(7) 0.046 Uiso d 1 . .
H H8B 0.605(10) 0.448(8) 0.218(6) 0.046 Uiso d 1 . .
O O9W 0.3245(9) 0.2004(7) 0.3721(6) 0.0440(14) Uani d 1 . .
H H9A 0.370(12) 0.187(11) 0.448(4) 0.066 Uiso d 1 . .
H H9B 0.309(13) 0.106(7) 0.307(5) 0.066 Uiso d 1 . .
O O6 0.2998(6) 0.3152(6) -0.0301(6) 0.0352(13) Uani d 1 . .
O O1 0.6561(7) 0.9048(6) 0.3598(5) 0.0336(12) Uani d 1 . .
C C5 0.1338(8) 0.2608(8) 0.0048(7) 0.0170(13) Uani d 1 . .
C C4 0.8211(9) 1.2804(8) 0.6360(7) 0.0200(13) Uani d 1 . .
C C1 0.6973(9) 1.0394(8) 0.3034(7) 0.0211(14) Uani d 1 . .
C C6 -0.0180(9) 0.0564(8) -0.0477(7) 0.0214(14) Uani d 1 . .
H H6A -0.010013 0.006227 -0.146494 0.026 Uiso calc 1 . .
H H6B -0.149152 0.045649 -0.045348 0.026 Uiso calc 1 . .
C C2 0.8679(9) 1.2267(9) 0.3760(7) 0.0253(15) Uani d 1 . .
H H2A 0.827651 1.322914 0.374024 0.030 Uiso calc 1 . .
H H2B 0.974305 1.247021 0.320813 0.030 Uiso calc 1 . .
C C3 0.9459(8) 1.2500(8) 0.5313(7) 0.0211(14) Uani d 1 . .
H H3A 0.958065 1.139057 0.536837 0.025 Uiso calc 1 . .
H H3B 1.076751 1.355404 0.558919 0.025 Uiso calc 1 . .

loop_
_atom_site_aniso_label
_atom_site_aniso_U_11
_atom_site_aniso_U_22
_atom_site_aniso_U_33
_atom_site_aniso_U_12
_atom_site_aniso_U_13
_atom_site_aniso_U_23
Bi1 0.01660(12) 0.01338(12) 0.01723(14) 0.00564(9) 0.00424(10) 0.00455(9)
O7W 0.020(2) 0.026(2) 0.030(3) 0.0095(19) 0.005(2) 0.016(2)
O3 0.033(2) 0.028(2) 0.024(3) 0.020(2) 0.012(2) 0.014(2)
O5 0.021(2) 0.018(2) 0.034(3) 0.0054(18) 0.013(2) 0.002(2)
O4 0.040(3) 0.035(3) 0.027(3) 0.026(2) 0.015(2) 0.017(2)
O2 0.033(2) 0.020(2) 0.022(3) 0.004(2) -0.003(2) 0.007(2)
O8W 0.038(3) 0.028(2) 0.036(3) 0.020(2) 0.016(2) 0.015(2)
O9W 0.056(3) 0.042(3) 0.028(3) 0.015(3) 0.000(3) 0.015(3)
O6 0.019(2) 0.027(2) 0.054(4) 0.007(2) 0.020(2) 0.005(2)
O1 0.043(3) 0.016(2) 0.026(3) -0.001(2) -0.006(2) 0.009(2)
C5 0.017(3) 0.013(3) 0.020(3) 0.005(2) 0.006(3) 0.006(3)
C4 0.019(3) 0.015(3) 0.021(4) 0.003(2) 0.004(3) 0.003(3)
C1 0.025(3) 0.016(3) 0.018(4) 0.006(3) 0.010(3) 0.001(3)
C6 0.018(3) 0.018(3) 0.023(4) 0.003(2) -0.001(3) 0.006(3)
C2 0.026(3) 0.023(3) 0.019(4) 0.004(3) 0.006(3) 0.005(3)
C3 0.015(3) 0.019(3) 0.025(4) 0.003(2) 0.007(3) 0.007(3)

loop_
_atom_type_symbol
_atom_type_description
_atom_type_scat_dispersion_real
_atom_type_scat_dispersion_imag
_atom_type_scat_source
C C 0.0033 0.0016 'International Tables Vol C Tables 4.2.6.8 and 6.1.1.4'
H H 0.0000 0.0000 'International Tables Vol C Tables 4.2.6.8 and 6.1.1.4'
O O 0.0106 0.0060 'International Tables Vol C Tables 4.2.6.8 and 6.1.1.4'
Bi Bi -4.1077 10.2566 'International Tables Vol C Tables 4.2.6.8 and 6.1.1.4'

loop_
_geom_angle_atom_site_label_1
_geom_angle_atom_site_label_2
_geom_angle_atom_site_label_3
_geom_angle_site_symmetry_1
_geom_angle_site_symmetry_3
_geom_angle
_geom_angle_publ_flag
O4 Bi1 O3 2_676 2_676 54.64(14) ?
O4 Bi1 O1 2_676 . 86.78(17) ?
O3 Bi1 O1 2_676 . 74.80(16) ?
O4 Bi1 O8W 2_676 . 130.06(16) ?
O3 Bi1 O8W 2_676 . 75.49(15) ?
O1 Bi1 O8W . . 77.07(16) ?
O4 Bi1 O5 2_676 . 79.89(15) ?
O3 Bi1 O5 2_676 . 74.84(15) ?
O1 Bi1 O5 . . 149.21(16) ?
O8W Bi1 O5 . . 90.47(15) ?
O4 Bi1 O7W 2_676 . 83.46(15) ?
O3 Bi1 O7W 2_676 . 132.96(14) ?
O1 Bi1 O7W . . 128.25(14) ?
O8W Bi1 O7W . . 142.31(16) ?
O5 Bi1 O7W . . 77.86(15) ?
O4 Bi1 O2 2_676 . 76.02(15) ?
O3 Bi1 O2 2_676 . 108.33(15) ?
O1 Bi1 O2 . . 51.84(14) ?
O8W Bi1 O2 . . 122.95(15) ?
O5 Bi1 O2 . . 146.45(15) ?
O7W Bi1 O2 . . 76.51(14) ?
O4 Bi1 O6 2_676 2_665 149.94(15) ?
O3 Bi1 O6 2_676 2_665 148.81(16) ?
O1 Bi1 O6 . 2_665 86.14(17) ?
O8W Bi1 O6 . 2_665 76.32(16) ?
O5 Bi1 O6 . 2_665 118.51(14) ?
O7W Bi1 O6 . 2_665 78.21(15) ?
O2 Bi1 O6 . 2_665 76.66(14) ?
O4 Bi1 C4 2_676 2_676 27.40(16) ?
O3 Bi1 C4 2_676 2_676 27.25(16) ?
O1 Bi1 C4 . 2_676 79.35(18) ?
O8W Bi1 C4 . 2_676 102.69(18) ?
O5 Bi1 C4 . 2_676 76.08(16) ?
O7W Bi1 C4 . 2_676 108.83(17) ?
O2 Bi1 C4 . 2_676 92.14(16) ?
O6 Bi1 C4 2_665 2_676 165.25(17) ?
O4 Bi1 C1 2_676 . 81.70(17) ?
O3 Bi1 C1 2_676 . 92.55(16) ?
O1 Bi1 C1 . . 25.87(16) ?
O8W Bi1 C1 . . 99.62(18) ?
O5 Bi1 C1 . . 161.45(16) ?
O7W Bi1 C1 . . 102.38(17) ?
O2 Bi1 C1 . . 26.03(16) ?
O6 Bi1 C1 2_665 . 79.25(16) ?
C4 Bi1 C1 2_676 . 86.48(17) ?
C4 O3 Bi1 . 2_676 93.2(4) ?
C5 O5 Bi1 . . 103.5(3) ?
C4 O4 Bi1 . 2_676 93.2(4) ?
C1 O2 Bi1 . . 89.1(4) ?
C5 O6 Bi1 . 2_665 162.4(4) ?
C1 O1 Bi1 . . 98.7(4) ?
O6 C5 O5 . . 120.4(5) ?
O6 C5 C6 . . 120.6(5) ?
O5 C5 C6 . . 118.9(5) ?
O3 C4 O4 . . 118.9(6) ?
O3 C4 C3 . . 120.3(6) ?
O4 C4 C3 . . 120.8(5) ?
O3 C4 Bi1 . 2_676 59.5(3) ?
O4 C4 Bi1 . 2_676 59.4(3) ?
C3 C4 Bi1 . 2_676 179.7(4) ?
O2 C1 O1 . . 120.1(6) ?
O2 C1 C2 . . 120.2(6) ?
O1 C1 C2 . . 119.7(6) ?
O2 C1 Bi1 . . 64.9(3) ?
O1 C1 Bi1 . . 55.4(3) ?
C2 C1 Bi1 . . 171.9(5) ?
C5 C6 C6 . 2 110.3(6) ?
C1 C2 C3 . . 114.8(5) ?
C4 C3 C2 . . 114.2(5) ?

loop_
_geom_bond_atom_site_label_1
_geom_bond_atom_site_label_2
_geom_bond_site_symmetry_2
_geom_bond_distance
_geom_bond_publ_flag
Bi1 O4 2_676 2.376(4) n
Bi1 O3 2_676 2.378(4) n
Bi1 O1 . 2.384(5) n
Bi1 O8W . 2.438(5) n
Bi1 O5 . 2.473(4) n
Bi1 O7W . 2.588(4) n
Bi1 O2 . 2.592(4) n
Bi1 O6 2_665 2.613(4) n
Bi1 C4 2_676 2.755(6) n
Bi1 C1 . 2.863(6) ?
O3 C4 . 1.263(7) ?
O5 C5 . 1.267(7) ?
O4 C4 . 1.270(7) ?
O2 C1 . 1.256(8) ?
O6 C5 . 1.242(7) ?
O1 C1 . 1.264(7) ?
C5 C6 . 1.519(7) ?
C4 C3 . 1.483(9) ?
C1 C2 . 1.502(8) ?
C6 C6 2 1.532(12) ?
C2 C3 . 1.522(9) ?

loop_
_geom_hbond_atom_site_label_D
_geom_hbond_atom_site_label_H
_geom_hbond_atom_site_label_A
_geom_hbond_site_symmetry_A
_geom_hbond_distance_DH
_geom_hbond_distance_HA
_geom_hbond_distance_DA
_geom_hbond_angle_DHA
_geom_hbond_publ_flag
O7W H7A O5 2_565 0.839(10) 1.91(3) 2.710(6) 158(7) yes
O7W H7B O2 2_675 0.839(10) 1.89(2) 2.707(6) 165(7) yes
O8W H8A O9W . 0.843(10) 1.853(15) 2.692(7) 173(7) yes
O8W H8B O7W 2_665 0.844(10) 2.002(13) 2.845(7) 177(6) yes
O9W H9A O1 2_666 0.840(10) 2.14(4) 2.913(7) 154(8) yes
O9W H9B O4 2_666 0.842(10) 2.34(5) 3.063(7) 144(7) yes

loop_
_geom_torsion_atom_site_label_1
_geom_torsion_atom_site_label_2
_geom_torsion_atom_site_label_3
_geom_torsion_atom_site_label_4
_geom_torsion_site_symmetry_1
_geom_torsion_site_symmetry_2
_geom_torsion_site_symmetry_3
_geom_torsion_site_symmetry_4
_geom_torsion
_geom_torsion_publ_flag
Bi1 O6 C5 O5 2_665 . . . -159.5(11) ?
Bi1 O6 C5 C6 2_665 . . . 24.5(18) ?
Bi1 O5 C5 O6 . . . . -5.9(7) ?
Bi1 O5 C5 C6 . . . . 170.1(4) ?
Bi1 O3 C4 O4 2_676 . . . -1.2(6) ?
Bi1 O3 C4 C3 2_676 . . . -179.8(5) ?
Bi1 O4 C4 O3 2_676 . . . 1.2(6) ?
Bi1 O4 C4 C3 2_676 . . . 179.8(5) ?
Bi1 O2 C1 O1 . . . . -4.9(6) ?
Bi1 O2 C1 C2 . . . . 172.9(5) ?
Bi1 O1 C1 O2 . . . . 5.4(7) ?
Bi1 O1 C1 C2 . . . . -172.4(5) ?
O6 C5 C6 C6 . . . 2 82.2(9) ?
O5 C5 C6 C6 . . . 2 -93.8(8) ?
O2 C1 C2 C3 . . . . 167.8(6) ?
O1 C1 C2 C3 . . . . -14.4(9) ?
O3 C4 C3 C2 . . . . -34.4(8) ?
O4 C4 C3 C2 . . . . 147.1(6) ?
C1 C2 C3 C4 . . . . -76.0(7) ?

_cod_database_fobs_code 2312305
